data_7119929
loop_
_publ_author_name
'Tinsley, Ian C.'
'Spaniol, Jacqueline M.'
'Wheeler, Kraig A.'

_publ_section_title
;
 Mapping the structural boundaries of quasiracemate fractional
 crystallization using 2-substituted diarylamides.
;
_journal_issue 33
_journal_name_full 'Chemical communications (Cambridge, England)'
_journal_page_first 4601
_journal_page_last 4604
_journal_paper_doi 10.1039/c7cc01638g
_journal_volume 53
_journal_year 2017
_chemical_absolute_configuration rmad
_chemical_formula_moiety 'C16 H17 N O2'
_chemical_formula_sum 'C16 H17 N O2'
_chemical_formula_weight 255.30
_chemical_name_systematic '(S)-N-(2-Methoxybenzoyl)methylbenzylamine '
_space_group_crystal_system orthorhombic
_space_group_IT_number 19
_space_group_name_Hall 'P 2ac 2ab'
_space_group_name_H-M_alt 'P 21 21 21'
_symmetry_space_group_name_Hall 'P 2ac 2ab'
_symmetry_space_group_name_H-M 'P 21 21 21'
_atom_sites_solution_hydrogens mixed
_audit_creation_method SHELXL-2014/7
_audit_update_record
;
2017-02-23 deposited with the CCDC.
2017-03-31 downloaded from the CCDC.
;
_cell_angle_alpha 90
_cell_angle_beta 90
_cell_angle_gamma 90
_cell_formula_units_Z 4
_cell_length_a 5.8757(10)
_cell_length_b 14.464(2)
_cell_length_c 15.887(3)
_cell_measurement_reflns_used 3829
_cell_measurement_temperature 100(2)
_cell_measurement_theta_max 68.23
_cell_measurement_theta_min 3.06
_cell_volume 1350.2(4)
_computing_cell_refinement APEX2
_computing_data_collection 'APEX2 (Bruker, 2013)'
_computing_data_reduction
;
SADABS (Bruker, 2013) and XPREP (Bruker, 2013)
;
_computing_molecular_graphics 'XSEED (Barbour, 2001)'
_computing_publication_material 'XSEED (Barbour, 2001)'
_computing_structure_refinement 'SHELXL-2014/7 (Sheldrick, 2014)'
_computing_structure_solution 'SHELXS-2014/7 (Sheldrick, 2014)'
_diffrn_ambient_temperature 100(2)
_diffrn_detector_area_resol_mean 8.33
_diffrn_measured_fraction_theta_full 0.981
_diffrn_measured_fraction_theta_max 0.977
_diffrn_measurement_device_type 'Bruker APEXII CCD'
_diffrn_measurement_method 'phi and omega scans'
_diffrn_radiation_type CuK\a
_diffrn_radiation_wavelength 1.54178
_diffrn_reflns_av_R_equivalents 0.0381
_diffrn_reflns_av_unetI/netI 0.0456
_diffrn_reflns_Laue_measured_fraction_full 0.981
_diffrn_reflns_Laue_measured_fraction_max 0.977
_diffrn_reflns_limit_h_max 7
_diffrn_reflns_limit_h_min -7
_diffrn_reflns_limit_k_max 10
_diffrn_reflns_limit_k_min -17
_diffrn_reflns_limit_l_max 19
_diffrn_reflns_limit_l_min -15
_diffrn_reflns_number 5676
_diffrn_reflns_point_group_measured_fraction_max 0.873
_diffrn_reflns_theta_full 67.679
_diffrn_reflns_theta_max 68.222
_diffrn_reflns_theta_min 4.133
_diffrn_source 'fine-focus sealed tube'
_exptl_absorpt_coefficient_mu 0.661
_exptl_absorpt_correction_T_max 0.753
_exptl_absorpt_correction_T_min 0.669
_exptl_absorpt_correction_type multi-scan
_exptl_absorpt_process_details 'SADABS-2014/7, Bruker AXS'
_exptl_crystal_colour colourless
_exptl_crystal_density_diffrn 1.256
_exptl_crystal_description 'transparent blocks'
_exptl_crystal_F_000 544
_exptl_crystal_recrystallization_method 'Re-crystallisation from solvent: 1:1 hexanes:dichloromethane '
_exptl_crystal_size_max 0.314
_exptl_crystal_size_mid 0.145
_exptl_crystal_size_min 0.056
_refine_diff_density_max 0.172
_refine_diff_density_min -0.161
_refine_diff_density_rms 0.034
_refine_ls_abs_structure_details
;
 Flack x determined using 589 quotients [(I+)-(I-)]/[(I+)+(I-)]
 (Parsons, Flack and Wagner, Acta Cryst. B69 (2013) 249-259).
;
_refine_ls_abs_structure_Flack 0.0(2)
_refine_ls_extinction_method none
_refine_ls_goodness_of_fit_ref 1.060
_refine_ls_hydrogen_treatment mixed
_refine_ls_matrix_type full
_refine_ls_number_parameters 178
_refine_ls_number_reflns 2162
_refine_ls_number_restraints 1
_refine_ls_restrained_S_all 1.060
_refine_ls_R_factor_all 0.0435
_refine_ls_R_factor_gt 0.0371
_refine_ls_shift/su_max 0.000
_refine_ls_shift/su_mean 0.000
_refine_ls_structure_factor_coef Fsqd
_refine_ls_weighting_details 'w=1/[\s^2^(Fo^2^)+(0.0420P)^2^+0.0008P] where P=(Fo^2^+2Fc^2^)/3'
_refine_ls_weighting_scheme calc
_refine_ls_wR_factor_gt 0.0852
_refine_ls_wR_factor_ref 0.0893
_reflns_Friedel_coverage 0.516
_reflns_Friedel_fraction_full 0.731
_reflns_Friedel_fraction_max 0.724
_reflns_number_gt 1911
_reflns_number_total 2162
_reflns_threshold_expression 'I > 2\s(I)'
_cod_data_source_file c7cc01638g2.cif
_cod_data_source_block 16kaw96
_cod_depositor_comments 'Adding full bibliography for 7119927--7119932.cif.'
_cod_database_code 7119929
_shelx_space_group_comment
;
The symmetry employed for this shelxl refinement is uniquely defined
by the following loop, which should always be used as a source of
symmetry information in preference to the above space-group names.
They are only intended as comments.
;
_shelx_estimated_absorpt_t_min 0.819
_shelx_estimated_absorpt_t_max 0.964

loop_
_space_group_symop_operation_xyz
'x, y, z'
'-x+1/2, -y, z+1/2'
'x+1/2, -y+1/2, -z'
'-x, y+1/2, -z+1/2'

loop_
_atom_site_label
_atom_site_type_symbol
_atom_site_fract_x
_atom_site_fract_y
_atom_site_fract_z
_atom_site_U_iso_or_equiv
_atom_site_adp_type
_atom_site_occupancy
_atom_site_site_symmetry_order
_atom_site_calc_flag
_atom_site_refinement_flags_posn
_atom_site_refinement_flags_adp
O1 O 0.8263(3) 0.90276(12) 0.75317(11) 0.0327(5) Uani 1 1 d . .
O2 O 0.7870(3) 0.63786(11) 0.65757(11) 0.0293(4) Uani 1 1 d . .
N1 N 0.9274(4) 0.81262(14) 0.64285(14) 0.0248(5) Uani 1 1 d D .
H1 H 0.922(5) 0.7548(14) 0.6251(18) 0.051(10) Uiso 1 1 d D .
C1 C 0.8026(4) 0.83105(16) 0.71278(16) 0.0240(6) Uani 1 1 d . .
C2 C 0.6251(4) 0.76071(16) 0.73704(16) 0.0231(6) Uani 1 1 d . .
C3 C 0.6153(4) 0.66776(17) 0.70966(15) 0.0236(6) Uani 1 1 d . .
C4 C 0.4359(4) 0.61079(17) 0.73458(16) 0.0279(6) Uani 1 1 d . .
H4 H 0.4290 0.5487 0.7152 0.033 Uiso 1 1 calc R U
C5 C 0.2676(5) 0.64437(18) 0.78753(16) 0.0311(6) Uani 1 1 d . .
H5 H 0.1461 0.6052 0.8044 0.037 Uiso 1 1 calc R U
C6 C 0.2760(5) 0.73506(18) 0.81608(17) 0.0326(7) Uani 1 1 d . .
H6 H 0.1604 0.7581 0.8523 0.039 Uiso 1 1 calc R U
C7 C 0.4540(4) 0.79168(17) 0.79142(16) 0.0264(6) Uani 1 1 d . .
H7 H 0.4601 0.8533 0.8120 0.032 Uiso 1 1 calc R U
C8 C 1.1286(4) 0.86644(17) 0.62035(15) 0.0244(6) Uani 1 1 d . .
H8 H 1.2190 0.8770 0.6728 0.029 Uiso 1 1 calc R U
C9 C 1.0754(4) 0.96004(16) 0.58210(16) 0.0225(6) Uani 1 1 d . .
C10 C 0.8808(4) 0.97830(18) 0.53507(17) 0.0294(6) Uani 1 1 d . .
H10 H 0.7681 0.9317 0.5289 0.035 Uiso 1 1 calc R U
C11 C 0.8496(5) 1.06364(19) 0.49716(17) 0.0343(7) Uani 1 1 d . .
H11 H 0.7164 1.0751 0.4649 0.041 Uiso 1 1 calc R U
C12 C 1.0118(5) 1.13217(18) 0.50620(17) 0.0339(7) Uani 1 1 d . .
H12 H 0.9905 1.1907 0.4802 0.041 Uiso 1 1 calc R U
C13 C 1.2048(5) 1.11525(17) 0.55318(16) 0.0333(7) Uani 1 1 d . .
H13 H 1.3156 1.1625 0.5601 0.040 Uiso 1 1 calc R U
C14 C 1.2377(5) 1.02974(16) 0.59029(16) 0.0272(6) Uani 1 1 d . .
H14 H 1.3724 1.0184 0.6217 0.033 Uiso 1 1 calc R U
C15 C 1.2724(5) 0.80864(17) 0.56067(16) 0.0303(7) Uani 1 1 d . .
H15A H 1.3032 0.7483 0.5863 0.045 Uiso 1 1 calc R U
H15B H 1.4166 0.8405 0.5497 0.045 Uiso 1 1 calc R U
H15C H 1.1902 0.7999 0.5076 0.045 Uiso 1 1 calc R U
C16 C 0.8151(5) 0.54030(16) 0.64451(18) 0.0352(7) Uani 1 1 d . .
H16A H 0.8181 0.5087 0.6990 0.053 Uiso 1 1 calc R U
H16B H 0.9585 0.5290 0.6147 0.053 Uiso 1 1 calc R U
H16C H 0.6880 0.5167 0.6109 0.053 Uiso 1 1 calc R U

loop_
_atom_site_aniso_label
_atom_site_aniso_U_11
_atom_site_aniso_U_22
_atom_site_aniso_U_33
_atom_site_aniso_U_23
_atom_site_aniso_U_13
_atom_site_aniso_U_12
O1 0.0364(11) 0.0231(9) 0.0387(11) -0.0080(8) 0.0051(9) -0.0029(8)
O2 0.0376(10) 0.0163(8) 0.0339(10) -0.0016(8) 0.0062(9) -0.0018(8)
N1 0.0299(12) 0.0186(11) 0.0258(12) 0.0011(10) 0.0038(10) -0.0043(10)
C1 0.0260(14) 0.0217(13) 0.0243(14) 0.0028(11) -0.0038(12) 0.0014(11)
C2 0.0260(14) 0.0209(13) 0.0223(14) 0.0045(10) -0.0023(11) -0.0011(11)
C3 0.0250(13) 0.0254(13) 0.0203(13) 0.0054(11) -0.0017(11) 0.0012(11)
C4 0.0324(15) 0.0240(13) 0.0271(15) 0.0044(11) -0.0057(12) -0.0044(12)
C5 0.0287(15) 0.0344(15) 0.0303(15) 0.0126(13) -0.0022(13) -0.0071(13)
C6 0.0312(15) 0.0383(16) 0.0283(15) 0.0064(13) 0.0043(13) 0.0046(13)
C7 0.0314(15) 0.0240(13) 0.0236(14) 0.0035(11) -0.0002(13) 0.0011(12)
C8 0.0226(12) 0.0243(12) 0.0262(14) 0.0011(11) -0.0005(11) -0.0042(11)
C9 0.0242(14) 0.0220(12) 0.0214(13) -0.0017(10) 0.0051(12) -0.0005(10)
C10 0.0271(14) 0.0271(13) 0.0340(15) -0.0002(12) 0.0000(13) -0.0017(13)
C11 0.0354(16) 0.0343(15) 0.0332(17) 0.0053(13) -0.0019(14) 0.0064(13)
C12 0.0516(18) 0.0207(12) 0.0293(16) 0.0042(12) 0.0125(14) 0.0057(14)
C13 0.0438(17) 0.0218(13) 0.0344(16) -0.0016(12) 0.0085(14) -0.0100(13)
C14 0.0278(14) 0.0268(13) 0.0270(14) -0.0046(12) 0.0013(13) -0.0053(12)
C15 0.0276(15) 0.0239(13) 0.0393(17) 0.0033(12) 0.0020(13) 0.0005(12)
C16 0.0452(18) 0.0192(13) 0.0410(17) -0.0034(12) 0.0020(15) 0.0004(12)

loop_
_atom_type_symbol
_atom_type_description
_atom_type_scat_dispersion_real
_atom_type_scat_dispersion_imag
_atom_type_scat_source
C C 0.0181 0.0091 'International Tables Vol C Tables 4.2.6.8 and 6.1.1.4'
H H 0.0000 0.0000 'International Tables Vol C Tables 4.2.6.8 and 6.1.1.4'
N N 0.0311 0.0180 'International Tables Vol C Tables 4.2.6.8 and 6.1.1.4'
O O 0.0492 0.0322 'International Tables Vol C Tables 4.2.6.8 and 6.1.1.4'

loop_
_geom_angle_atom_site_label_1
_geom_angle_atom_site_label_2
_geom_angle_atom_site_label_3
_geom_angle
C3 O2 C16 118.7(2)
C1 N1 C8 122.2(2)
C1 N1 H1 115(2)
C8 N1 H1 117(2)
O1 C1 N1 122.2(2)
O1 C1 C2 121.0(2)
N1 C1 C2 116.8(2)
C7 C2 C3 117.7(2)
C7 C2 C1 116.0(2)
C3 C2 C1 126.2(2)
O2 C3 C4 122.6(2)
O2 C3 C2 117.0(2)
C4 C3 C2 120.3(2)
C5 C4 C3 120.3(2)
C5 C4 H4 119.9
C3 C4 H4 119.9
C4 C5 C6 120.3(3)
C4 C5 H5 119.9
C6 C5 H5 119.9
C7 C6 C5 119.5(3)
C7 C6 H6 120.2
C5 C6 H6 120.2
C6 C7 C2 121.9(3)
C6 C7 H7 119.1
C2 C7 H7 119.1
N1 C8 C9 114.0(2)
N1 C8 C15 108.0(2)
C9 C8 C15 110.8(2)
N1 C8 H8 107.9
C9 C8 H8 107.9
C15 C8 H8 107.9
C10 C9 C14 118.4(2)
C10 C9 C8 123.6(2)
C14 C9 C8 117.9(2)
C11 C10 C9 120.8(3)
C11 C10 H10 119.6
C9 C10 H10 119.6
C12 C11 C10 120.1(3)
C12 C11 H11 119.9
C10 C11 H11 119.9
C13 C12 C11 119.7(3)
C13 C12 H12 120.1
C11 C12 H12 120.1
C12 C13 C14 120.2(3)
C12 C13 H13 119.9
C14 C13 H13 119.9
C13 C14 C9 120.8(3)
C13 C14 H14 119.6
C9 C14 H14 119.6
C8 C15 H15A 109.5
C8 C15 H15B 109.5
H15A C15 H15B 109.5
C8 C15 H15C 109.5
H15A C15 H15C 109.5
H15B C15 H15C 109.5
O2 C16 H16A 109.5
O2 C16 H16B 109.5
H16A C16 H16B 109.5
O2 C16 H16C 109.5
H16A C16 H16C 109.5
H16B C16 H16C 109.5

loop_
_geom_bond_atom_site_label_1
_geom_bond_atom_site_label_2
_geom_bond_distance
O1 C1 1.228(3)
O2 C3 1.374(3)
O2 C16 1.436(3)
N1 C1 1.358(3)
N1 C8 1.460(3)
N1 H1 0.883(19)
C1 C2 1.507(3)
C2 C7 1.399(3)
C2 C3 1.414(3)
C3 C4 1.396(3)
C4 C5 1.386(4)
C4 H4 0.9500
C5 C6 1.389(3)
C5 H5 0.9500
C6 C7 1.385(4)
C6 H6 0.9500
C7 H7 0.9500
C8 C9 1.516(3)
C8 C15 1.521(3)
C8 H8 1.0000
C9 C10 1.391(3)
C9 C14 1.394(3)
C10 C11 1.386(4)
C10 H10 0.9500
C11 C12 1.383(4)
C11 H11 0.9500
C12 C13 1.379(4)
C12 H12 0.9500
C13 C14 1.384(3)
C13 H13 0.9500
C14 H14 0.9500
C15 H15A 0.9800
C15 H15B 0.9800
C15 H15C 0.9800
C16 H16A 0.9800
C16 H16B 0.9800
C16 H16C 0.9800

loop_
_geom_hbond_atom_site_label_D
_geom_hbond_atom_site_label_H
_geom_hbond_atom_site_label_A
_geom_hbond_distance_DH
_geom_hbond_distance_HA
_geom_hbond_distance_DA
_geom_hbond_angle_DHA
N1 H1 O2 0.883(19) 1.94(2) 2.669(3) 139(3)

loop_
_geom_torsion_atom_site_label_1
_geom_torsion_atom_site_label_2
_geom_torsion_atom_site_label_3
_geom_torsion_atom_site_label_4
_geom_torsion
C8 N1 C1 O1 12.9(4)
C8 N1 C1 C2 -169.5(2)
O1 C1 C2 C7 16.6(3)
N1 C1 C2 C7 -161.0(2)
O1 C1 C2 C3 -163.9(2)
N1 C1 C2 C3 18.5(4)
C16 O2 C3 C4 -15.5(3)
C16 O2 C3 C2 165.3(2)
C7 C2 C3 O2 -178.8(2)
C1 C2 C3 O2 1.7(4)
C7 C2 C3 C4 2.0(4)
C1 C2 C3 C4 -177.5(2)
O2 C3 C4 C5 179.7(2)
C2 C3 C4 C5 -1.1(4)
C3 C4 C5 C6 0.1(4)
C4 C5 C6 C7 -0.2(4)
C5 C6 C7 C2 1.1(4)
C3 C2 C7 C6 -2.0(4)
C1 C2 C7 C6 177.5(2)
C1 N1 C8 C9 -76.9(3)
C1 N1 C8 C15 159.5(2)
N1 C8 C9 C10 -30.0(3)
C15 C8 C9 C10 92.2(3)
N1 C8 C9 C14 154.1(2)
C15 C8 C9 C14 -83.7(3)
C14 C9 C10 C11 0.2(4)
C8 C9 C10 C11 -175.7(2)
C9 C10 C11 C12 -0.4(4)
C10 C11 C12 C13 -0.1(4)
C11 C12 C13 C14 0.8(4)
C12 C13 C14 C9 -1.1(4)
C10 C9 C14 C13 0.6(4)
C8 C9 C14 C13 176.7(2)
